data_7220511
loop_
_publ_author_name
'Pfeiffer, Constance R.'
'Fowler, Drew A.'
'Atwood, Jerry L.'

_publ_section_title
;
 Establishing trends based on solvent system changes in cocrystals
 containing pyrogallol[4]arenes and fluorescent probes rhodamine B and
 pyronin Y
;
_journal_issue 24
_journal_name_full CrystEngComm
_journal_page_first 4475
_journal_paper_doi 10.1039/C5CE00771B
_journal_volume 17
_journal_year 2015
_chemical_formula_moiety 'C32 H32 O12, C28 H30 O3 N2, 5(C1 H4 O1)'
_chemical_formula_sum 'C65 H82 N2 O20'
_chemical_formula_weight 1211.33
_chemical_name_common 'C-methyl-pryogallol[4]arene with rhodamine B'
_space_group_IT_number 2
_symmetry_cell_setting triclinic
_symmetry_Int_Tables_number 2
_symmetry_space_group_name_Hall '-P 1'
_symmetry_space_group_name_H-M 'P -1'
_atom_sites_solution_hydrogens geom
_atom_sites_solution_primary direct
_atom_sites_solution_secondary difmap
_audit_creation_method SHELXL-97
_audit_update_record
;
2014-07-07 deposited with the CCDC.
2015-05-14 downloaded from the CCDC.
;
_cell_angle_alpha 79.589(3)
_cell_angle_beta 74.873(3)
_cell_angle_gamma 81.892(3)
_cell_formula_units_Z 2
_cell_length_a 12.499(3)
_cell_length_b 15.400(4)
_cell_length_c 17.164(4)
_cell_measurement_reflns_used 4689
_cell_measurement_temperature 173(2)
_cell_measurement_theta_max 22.7
_cell_measurement_theta_min 2.3
_cell_volume 3121.4(13)
_computing_cell_refinement 'APEX2 (Bruker AXS, 2008)'
_computing_data_collection 'APEX2 (Bruker AXS, 2008)'
_computing_data_reduction 'APEX2 (Bruker AXS, 2008)'
_computing_molecular_graphics 'X-SEED, Barbour, 2001'
_computing_publication_material 'CIFTAB (Sheldrick, 2013)'
_computing_structure_refinement 'SHELXL-1997 (Sheldrick, 1997)'
_computing_structure_solution 'SHELXS-1997 (Sheldrick, 1997)'
_diffrn_ambient_temperature 173(2)
_diffrn_measured_fraction_theta_full 0.994
_diffrn_measured_fraction_theta_max 0.994
_diffrn_measurement_device_type 'Bruker APEXII CCD area detector'
_diffrn_measurement_method 'omega scans'
_diffrn_radiation_monochromator graphite
_diffrn_radiation_type MoK\a
_diffrn_radiation_wavelength 0.71073
_diffrn_reflns_av_R_equivalents 0.0488
_diffrn_reflns_av_sigmaI/netI 0.0652
_diffrn_reflns_limit_h_max 15
_diffrn_reflns_limit_h_min -15
_diffrn_reflns_limit_k_max 19
_diffrn_reflns_limit_k_min -19
_diffrn_reflns_limit_l_max 21
_diffrn_reflns_limit_l_min -21
_diffrn_reflns_number 34762
_diffrn_reflns_theta_full 26.50
_diffrn_reflns_theta_max 26.50
_diffrn_reflns_theta_min 1.69
_diffrn_source 'fine-focus sealed tube'
_diffrn_standards_decay_% 0.0
_exptl_absorpt_coefficient_mu 0.095
_exptl_absorpt_correction_T_max 0.99
_exptl_absorpt_correction_T_min 0.90
_exptl_absorpt_correction_type multi-scan
_exptl_absorpt_process_details
;
 Data were corrected for decay and absorption using the program SADABS 
 (Sheldrick, G. M. (2003). SADABS. Version 2.10. University of
 G\"ottingen, Germany).
;
_exptl_crystal_colour pink
_exptl_crystal_density_diffrn 1.289
_exptl_crystal_density_method 'not measured'
_exptl_crystal_description plate
_exptl_crystal_F_000 1292
_exptl_crystal_size_max 0.30
_exptl_crystal_size_mid 0.30
_exptl_crystal_size_min 0.05
_refine_diff_density_max 0.604
_refine_diff_density_min -0.351
_refine_diff_density_rms 0.052
_refine_ls_extinction_method none
_refine_ls_goodness_of_fit_ref 1.026
_refine_ls_hydrogen_treatment constr
_refine_ls_matrix_type full
_refine_ls_number_parameters 814
_refine_ls_number_reflns 12869
_refine_ls_number_restraints 0
_refine_ls_restrained_S_all 1.026
_refine_ls_R_factor_all 0.0938
_refine_ls_R_factor_gt 0.0519
_refine_ls_shift/su_max 0.013
_refine_ls_shift/su_mean 0.000
_refine_ls_structure_factor_coef Fsqd
_refine_ls_weighting_details 'calc w=1/[\s^2^(Fo^2^)+(0.0499P)^2^+0.9804P] where P=(Fo^2^+2Fc^2^)/3'
_refine_ls_weighting_scheme calc
_refine_ls_wR_factor_gt 0.1128
_refine_ls_wR_factor_ref 0.1326
_reflns_number_gt 8154
_reflns_number_total 12869
_reflns_threshold_expression >2sigma(I)
_cod_data_source_file c5ce00771b1.cif
_cod_data_source_block 2cp33j
_cod_depositor_comments 'Adding full bibliography for 7220511--7220518.cif.'
_cod_original_cell_volume 3121.4(14)
_cod_database_code 7220511

loop_
_symmetry_equiv_pos_as_xyz
'x, y, z'
'-x, -y, -z'

loop_
_atom_site_label
_atom_site_type_symbol
_atom_site_fract_x
_atom_site_fract_y
_atom_site_fract_z
_atom_site_U_iso_or_equiv
_atom_site_adp_type
_atom_site_occupancy
_atom_site_symmetry_multiplicity
_atom_site_calc_flag
_atom_site_refinement_flags
O4 O 0.11640(12) 0.79847(10) 0.23173(10) 0.0277(4) Uani 1 1 d .
H4 H 0.1352 0.8484 0.2073 0.033 Uiso 1 1 calc R
O13 O -0.00295(12) 1.13982(10) 0.23797(9) 0.0259(4) Uani 1 1 d .
O3 O 0.23244(12) 0.64273(10) 0.19689(10) 0.0286(4) Uani 1 1 d .
H3 H 0.2119 0.6938 0.2094 0.034 Uiso 1 1 calc R
O9 O -0.60379(13) 0.77120(10) 0.22137(10) 0.0295(4) Uani 1 1 d .
H9 H -0.5818 0.7241 0.2012 0.035 Uiso 1 1 calc R
O10 O -0.51305(13) 0.62567(11) 0.15172(10) 0.0305(4) Uani 1 1 d .
H10 H -0.5128 0.6189 0.1042 0.037 Uiso 1 1 calc R
O6 O -0.22268(13) 0.97810(10) 0.30514(10) 0.0303(4) Uani 1 1 d .
H6 H -0.2913 0.9730 0.3175 0.036 Uiso 1 1 calc R
O12 O -0.15692(13) 0.47256(12) 0.06980(10) 0.0331(4) Uani 1 1 d .
H12 H -0.0959 0.4608 0.0833 0.040 Uiso 1 1 calc R
O11 O -0.34794(13) 0.56078(11) 0.03511(9) 0.0279(4) Uani 1 1 d .
H11 H -0.3016 0.5267 0.0069 0.033 Uiso 1 1 calc R
O7 O -0.44169(14) 0.96973(10) 0.33011(11) 0.0329(4) Uani 1 1 d .
H7 H -0.4637 1.0057 0.2932 0.039 Uiso 1 1 calc R
O8 O -0.57633(14) 0.93417(10) 0.22885(10) 0.0320(4) Uani 1 1 d .
H8 H -0.5987 0.9779 0.2540 0.038 Uiso 1 1 calc R
O17 O 0.40255(14) 0.64810(11) 0.02167(9) 0.0323(4) Uani 1 1 d .
H17 H 0.3919 0.7023 0.0259 0.039 Uiso 1 1 calc R
O14 O 0.33136(13) 1.08844(10) 0.27628(10) 0.0319(4) Uani 1 1 d .
O1 O 0.05312(13) 0.45207(11) 0.09495(10) 0.0327(4) Uani 1 1 d .
H1 H 0.0972 0.4724 0.0516 0.039 Uiso 1 1 calc R
O20 O -0.73516(13) 0.91238(10) 0.14627(11) 0.0322(4) Uani 1 1 d .
H20 H -0.6875 0.9011 0.1743 0.039 Uiso 1 1 calc R
O2 O 0.22959(13) 0.54413(11) 0.08193(10) 0.0323(4) Uani 1 1 d .
H2 H 0.2719 0.5828 0.0796 0.039 Uiso 1 1 calc R
O5 O -0.01257(13) 0.95312(10) 0.21058(10) 0.0318(4) Uani 1 1 d .
H5 H -0.0638 0.9864 0.1939 0.038 Uiso 1 1 calc R
N2 N 0.08071(16) 1.22973(13) -0.04599(11) 0.0275(4) Uani 1 1 d .
O15 O 0.50621(14) 1.11923(11) 0.24915(12) 0.0440(5) Uani 1 1 d .
C22 C -0.41965(18) 0.58003(14) 0.17257(14) 0.0227(5) Uani 1 1 d .
C26 C -0.31726(18) 0.52241(14) 0.27236(14) 0.0238(5) Uani 1 1 d .
H26 H -0.3116 0.5139 0.3274 0.029 Uiso 1 1 calc R
C23 C -0.33398(18) 0.54558(14) 0.11338(13) 0.0218(5) Uani 1 1 d .
C17 C -0.53692(18) 0.78073(15) 0.27096(13) 0.0233(5) Uani 1 1 d .
C41 C 0.15394(18) 1.22639(14) 0.18045(14) 0.0224(5) Uani 1 1 d .
C35 C 0.00714(19) 1.14196(15) 0.31485(13) 0.0242(5) Uani 1 1 d .
C9 C -0.05739(18) 0.88716(15) 0.26950(13) 0.0234(5) Uani 1 1 d .
C19 C -0.42256(18) 0.72914(15) 0.36438(13) 0.0225(5) Uani 1 1 d .
H19 H -0.3874 0.6813 0.3951 0.027 Uiso 1 1 calc R
O19 O -0.15472(15) 1.05006(12) 0.12213(12) 0.0446(5) Uani 1 1 d .
H19A H -0.1941 1.0886 0.1490 0.054 Uiso 1 1 calc R
C16 C -0.52391(18) 0.86827(15) 0.27549(14) 0.0238(5) Uani 1 1 d .
C36 C 0.06570(18) 1.18349(14) 0.17141(13) 0.0222(5) Uani 1 1 d .
C28 C -0.12577(18) 0.43408(15) 0.23765(14) 0.0259(5) Uani 1 1 d .
H28 H -0.0969 0.3907 0.1983 0.031 Uiso 1 1 calc R
C18 C -0.48797(17) 0.70958(15) 0.31659(13) 0.0214(5) Uani 1 1 d .
C42 C 0.16785(18) 1.22682(14) 0.25872(14) 0.0225(5) Uani 1 1 d .
C60 C 0.40258(19) 1.14156(15) 0.26443(14) 0.0270(5) Uani 1 1 d .
C2 C 0.14270(18) 0.54718(15) 0.14957(14) 0.0249(5) Uani 1 1 d .
C5 C -0.03248(18) 0.54471(14) 0.28513(14) 0.0243(5) Uani 1 1 d .
H5A H -0.0929 0.5437 0.3322 0.029 Uiso 1 1 calc R
C12 C -0.13890(18) 0.74662(15) 0.38354(13) 0.0237(5) Uani 1 1 d .
H12A H -0.1671 0.6978 0.4223 0.028 Uiso 1 1 calc R
C3 C 0.14095(18) 0.59733(14) 0.20987(14) 0.0235(5) Uani 1 1 d .
C37 C 0.04171(18) 1.18217(15) 0.09852(13) 0.0239(5) Uani 1 1 d .
H37 H -0.0179 1.1512 0.0966 0.029 Uiso 1 1 calc R
C4 C 0.05214(18) 0.59696(14) 0.27882(13) 0.0226(5) Uani 1 1 d .
C20 C -0.40629(17) 0.81502(15) 0.36936(13) 0.0227(5) Uani 1 1 d .
C58 C 0.44098(19) 1.29254(15) 0.27761(14) 0.0277(5) Uani 1 1 d .
H58 H 0.5145 1.2674 0.2789 0.033 Uiso 1 1 calc R
C40 C 0.22004(18) 1.26801(15) 0.10619(14) 0.0254(5) Uani 1 1 d .
H40 H 0.2817 1.2965 0.1081 0.030 Uiso 1 1 calc R
C54 C 0.25625(18) 1.27607(15) 0.26975(13) 0.0236(5) Uani 1 1 d .
C43 C 0.09136(18) 1.18677(15) 0.32676(14) 0.0237(5) Uani 1 1 d .
C24 C -0.23856(18) 0.50091(15) 0.13429(14) 0.0250(5) Uani 1 1 d .
C8 C 0.00996(18) 0.80814(15) 0.28044(13) 0.0230(5) Uani 1 1 d .
C10 C -0.16537(18) 0.89599(15) 0.31779(14) 0.0231(5) Uani 1 1 d .
C6 C -0.03342(18) 0.49388(14) 0.22627(14) 0.0235(5) Uani 1 1 d .
C34 C -0.07071(19) 1.10097(16) 0.37661(14) 0.0282(5) Uani 1 1 d .
H34 H -0.1237 1.0702 0.3645 0.034 Uiso 1 1 calc R
C27 C -0.41272(18) 0.57054(14) 0.25317(14) 0.0225(5) Uani 1 1 d .
C13 C -0.02914(18) 0.73697(15) 0.33794(13) 0.0217(5) Uani 1 1 d .
C25 C -0.22992(18) 0.48630(14) 0.21497(14) 0.0243(5) Uani 1 1 d .
C11 C -0.20927(18) 0.82481(15) 0.37488(13) 0.0231(5) Uani 1 1 d .
N1 N -0.15051(17) 1.06815(15) 0.52151(12) 0.0359(5) Uani 1 1 d .
C15 C -0.45754(18) 0.88510(15) 0.32369(14) 0.0237(5) Uani 1 1 d .
C39 C 0.19828(19) 1.26859(15) 0.03251(14) 0.0266(5) Uani 1 1 d .
H39 H 0.2450 1.2970 -0.0155 0.032 Uiso 1 1 calc R
C38 C 0.10575(18) 1.22700(15) 0.02615(13) 0.0241(5) Uani 1 1 d .
C59 C 0.36492(18) 1.23843(14) 0.27021(13) 0.0226(5) Uani 1 1 d .
C21 C -0.50621(18) 0.61336(14) 0.31574(13) 0.0233(5) Uani 1 1 d .
H21 H -0.5759 0.6160 0.2968 0.028 Uiso 1 1 calc R
C7 C 0.04860(19) 0.65147(15) 0.34571(13) 0.0243(5) Uani 1 1 d .
H7A H 0.1252 0.6697 0.3360 0.029 Uiso 1 1 calc R
C44 C 0.09038(19) 1.18764(16) 0.40941(14) 0.0283(5) Uani 1 1 d .
H44 H 0.1460 1.2160 0.4211 0.034 Uiso 1 1 calc R
C1 C 0.05464(19) 0.49824(15) 0.15680(14) 0.0251(5) Uani 1 1 d .
C14 C -0.33165(18) 0.83359(16) 0.42144(13) 0.0257(5) Uani 1 1 d .
H14 H -0.3512 0.8971 0.4298 0.031 Uiso 1 1 calc R
C33 C -0.0724(2) 1.10440(16) 0.45835(14) 0.0299(6) Uani 1 1 d .
C45 C 0.0129(2) 1.14945(17) 0.47232(15) 0.0317(6) Uani 1 1 d .
H45 H 0.0148 1.1524 0.5267 0.038 Uiso 1 1 calc R
C30 C -0.3555(2) 0.77775(18) 0.50621(14) 0.0361(6) Uani 1 1 d .
H30A H -0.3340 0.7150 0.5011 0.054 Uiso 1 1 calc R
H30B H -0.4352 0.7863 0.5322 0.054 Uiso 1 1 calc R
H30C H -0.3126 0.7962 0.5397 0.054 Uiso 1 1 calc R
C29 C 0.0227(2) 0.59670(17) 0.43102(14) 0.0359(6) Uani 1 1 d .
H29A H 0.0254 0.6332 0.4715 0.054 Uiso 1 1 calc R
H29B H 0.0778 0.5449 0.4331 0.054 Uiso 1 1 calc R
H29C H -0.0519 0.5769 0.4430 0.054 Uiso 1 1 calc R
C32 C -0.1511(2) 0.37959(16) 0.32317(16) 0.0357(6) Uani 1 1 d .
H32A H -0.0837 0.3425 0.3322 0.054 Uiso 1 1 calc R
H32B H -0.2100 0.3417 0.3279 0.054 Uiso 1 1 calc R
H32C H -0.1760 0.4197 0.3641 0.054 Uiso 1 1 calc R
C57 C 0.4131(2) 1.38122(16) 0.28318(15) 0.0324(6) Uani 1 1 d .
H57 H 0.4673 1.4169 0.2866 0.039 Uiso 1 1 calc R
C31 C -0.5273(2) 0.55911(16) 0.40128(14) 0.0329(6) Uani 1 1 d .
H31A H -0.5437 0.4995 0.3986 0.049 Uiso 1 1 calc R
H31B H -0.5908 0.5883 0.4374 0.049 Uiso 1 1 calc R
H31C H -0.4610 0.5547 0.4226 0.049 Uiso 1 1 calc R
C46 C -0.2367(2) 1.02093(18) 0.50768(16) 0.0371(6) Uani 1 1 d .
H46A H -0.2647 0.9793 0.5578 0.044 Uiso 1 1 calc R
H46B H -0.2023 0.9853 0.4633 0.044 Uiso 1 1 calc R
C50 C -0.0091(2) 1.18139(17) -0.05276(15) 0.0332(6) Uani 1 1 d .
H50A H -0.0087 1.1237 -0.0164 0.040 Uiso 1 1 calc R
H50B H 0.0054 1.1692 -0.1095 0.040 Uiso 1 1 calc R
C56 C 0.3061(2) 1.41778(16) 0.28374(17) 0.0387(7) Uani 1 1 d .
H56 H 0.2857 1.4788 0.2883 0.046 Uiso 1 1 calc R
C55 C 0.2282(2) 1.36548(16) 0.27758(16) 0.0340(6) Uani 1 1 d .
H55 H 0.1542 1.3910 0.2787 0.041 Uiso 1 1 calc R
C52 C 0.1303(2) 1.28828(17) -0.11996(15) 0.0361(6) Uani 1 1 d .
H52A H 0.1526 1.3405 -0.1041 0.043 Uiso 1 1 calc R
H52B H 0.0734 1.3099 -0.1516 0.043 Uiso 1 1 calc R
C51 C -0.1225(2) 1.2318(2) -0.03062(17) 0.0481(8) Uani 1 1 d .
H51A H -0.1386 1.2420 0.0262 0.072 Uiso 1 1 calc R
H51B H -0.1789 1.1972 -0.0371 0.072 Uiso 1 1 calc R
H51C H -0.1236 1.2889 -0.0666 0.072 Uiso 1 1 calc R
C62 C 0.4497(2) 0.6378(2) -0.06211(15) 0.0446(7) Uani 1 1 d .
H62A H 0.3903 0.6465 -0.0912 0.067 Uiso 1 1 calc R
H62B H 0.4883 0.5781 -0.0651 0.067 Uiso 1 1 calc R
H62C H 0.5029 0.6819 -0.0873 0.067 Uiso 1 1 calc R
C47 C -0.3352(2) 1.0815(2) 0.48527(18) 0.0494(8) Uani 1 1 d .
H47A H -0.3718 1.1155 0.5298 0.074 Uiso 1 1 calc R
H47B H -0.3885 1.0456 0.4765 0.074 Uiso 1 1 calc R
H47C H -0.3087 1.1225 0.4352 0.074 Uiso 1 1 calc R
C53 C 0.2297(3) 1.2440(2) -0.17327(17) 0.0563(9) Uani 1 1 d .
H53A H 0.2862 1.2221 -0.1423 0.085 Uiso 1 1 calc R
H53B H 0.2605 1.2867 -0.2208 0.085 Uiso 1 1 calc R
H53C H 0.2074 1.1941 -0.1916 0.085 Uiso 1 1 calc R
C48 C -0.1687(2) 1.0920(2) 0.60345(16) 0.0487(8) Uani 1 1 d .
H48A H -0.0974 1.0809 0.6203 0.058 Uiso 1 1 calc R
H48B H -0.2221 1.0537 0.6428 0.058 Uiso 1 1 calc R
C49 C -0.2131(3) 1.1879(2) 0.60589(19) 0.0636(10) Uani 1 1 d .
H49A H -0.1595 1.2259 0.5681 0.095 Uiso 1 1 calc R
H49B H -0.2248 1.2011 0.6614 0.095 Uiso 1 1 calc R
H49C H -0.2841 1.1989 0.5897 0.095 Uiso 1 1 calc R
C65 C -0.7537(2) 1.00607(17) 0.12374(19) 0.0467(7) Uani 1 1 d .
H65A H -0.7658 1.0352 0.1720 0.070 Uiso 1 1 calc R
H65B H -0.8194 1.0200 0.1010 0.070 Uiso 1 1 calc R
H65C H -0.6885 1.0274 0.0827 0.070 Uiso 1 1 calc R
C64 C -0.2240(3) 1.0034(2) 0.0943(3) 0.0803(12) Uani 1 1 d .
H64A H -0.2803 0.9781 0.1410 0.120 Uiso 1 1 calc R
H64B H -0.1787 0.9556 0.0664 0.120 Uiso 1 1 calc R
H64C H -0.2609 1.0443 0.0564 0.120 Uiso 1 1 calc R
O18 O 0.70402(17) 0.18604(14) 0.17587(14) 0.0585(6) Uani 1 1 d .
H18 H 0.6428 0.1671 0.2016 0.070 Uiso 1 1 calc R
C63 C 0.7384(3) 0.2358(2) 0.2232(2) 0.0701(11) Uani 1 1 d .
H63A H 0.6972 0.2949 0.2207 0.105 Uiso 1 1 calc R
H63B H 0.8183 0.2416 0.2023 0.105 Uiso 1 1 calc R
H63C H 0.7240 0.2061 0.2799 0.105 Uiso 1 1 calc R
O16 O 0.38985(15) 0.82373(13) 0.02128(13) 0.0476(5) Uani 1 1 d .
H16 H 0.3473 0.8506 0.0579 0.057 Uiso 1 1 calc R
C61 C 0.4944(3) 0.8570(3) -0.0015(3) 0.0889(14) Uani 1 1 d .
H61A H 0.4968 0.9041 -0.0485 0.133 Uiso 1 1 calc R
H61B H 0.5527 0.8090 -0.0161 0.133 Uiso 1 1 calc R
H61C H 0.5065 0.8810 0.0443 0.133 Uiso 1 1 calc R

loop_
_atom_site_aniso_label
_atom_site_aniso_U_11
_atom_site_aniso_U_22
_atom_site_aniso_U_33
_atom_site_aniso_U_23
_atom_site_aniso_U_13
_atom_site_aniso_U_12
O4 0.0216(9) 0.0227(9) 0.0339(10) -0.0023(7) 0.0003(7) -0.0016(7)
O13 0.0262(9) 0.0325(9) 0.0210(8) -0.0036(7) -0.0053(7) -0.0107(7)
O3 0.0206(8) 0.0283(9) 0.0382(10) -0.0106(8) -0.0047(7) -0.0046(7)
O9 0.0312(9) 0.0265(9) 0.0382(10) -0.0129(8) -0.0185(8) 0.0020(7)
O10 0.0253(9) 0.0392(10) 0.0306(9) -0.0164(8) -0.0110(7) 0.0074(8)
O6 0.0200(8) 0.0276(9) 0.0425(10) -0.0075(8) -0.0063(8) 0.0008(7)
O12 0.0210(9) 0.0438(11) 0.0354(10) -0.0162(8) -0.0060(7) 0.0051(8)
O11 0.0250(9) 0.0327(10) 0.0274(9) -0.0131(7) -0.0058(7) 0.0022(7)
O7 0.0313(10) 0.0247(9) 0.0485(11) -0.0105(8) -0.0177(8) -0.0007(8)
O8 0.0351(10) 0.0247(9) 0.0420(10) -0.0101(8) -0.0197(8) 0.0039(8)
O17 0.0333(10) 0.0358(10) 0.0292(9) -0.0084(8) -0.0083(8) -0.0025(8)
O14 0.0238(9) 0.0243(9) 0.0502(11) -0.0089(8) -0.0101(8) -0.0048(7)
O1 0.0230(9) 0.0376(10) 0.0402(10) -0.0194(8) -0.0041(8) -0.0015(7)
O20 0.0260(10) 0.0278(9) 0.0447(11) -0.0013(8) -0.0157(8) -0.0007(7)
O2 0.0222(9) 0.0386(11) 0.0377(10) -0.0177(8) 0.0000(7) -0.0069(7)
O5 0.0233(9) 0.0251(9) 0.0428(10) 0.0020(8) -0.0057(8) -0.0021(7)
N2 0.0280(11) 0.0319(11) 0.0232(10) -0.0018(9) -0.0064(9) -0.0077(9)
O15 0.0204(10) 0.0267(10) 0.0834(15) -0.0115(9) -0.0099(9) 0.0012(8)
C22 0.0184(12) 0.0214(12) 0.0310(13) -0.0054(10) -0.0090(10) -0.0030(9)
C26 0.0229(12) 0.0209(12) 0.0294(13) -0.0028(10) -0.0080(10) -0.0066(10)
C23 0.0217(12) 0.0225(12) 0.0233(12) -0.0054(9) -0.0067(10) -0.0041(9)
C17 0.0167(11) 0.0276(13) 0.0270(13) -0.0093(10) -0.0054(10) -0.0005(10)
C41 0.0185(12) 0.0208(12) 0.0281(13) -0.0068(10) -0.0058(10) 0.0013(9)
C35 0.0236(12) 0.0269(13) 0.0232(12) -0.0063(10) -0.0059(10) -0.0017(10)
C9 0.0248(13) 0.0213(12) 0.0263(12) -0.0038(10) -0.0086(10) -0.0046(10)
C19 0.0194(12) 0.0258(12) 0.0219(12) -0.0035(9) -0.0044(9) -0.0026(9)
O19 0.0377(11) 0.0402(12) 0.0540(13) -0.0015(9) -0.0128(10) -0.0014(9)
C16 0.0198(12) 0.0249(12) 0.0263(12) -0.0054(10) -0.0063(10) 0.0019(10)
C36 0.0190(12) 0.0216(12) 0.0251(12) -0.0019(9) -0.0055(10) -0.0009(9)
C28 0.0242(13) 0.0193(12) 0.0358(14) -0.0054(10) -0.0098(10) -0.0008(10)
C18 0.0168(11) 0.0252(12) 0.0203(12) -0.0054(9) 0.0005(9) -0.0029(9)
C42 0.0178(12) 0.0189(11) 0.0313(13) -0.0055(10) -0.0081(10) 0.0027(9)
C60 0.0232(13) 0.0250(13) 0.0335(14) -0.0068(10) -0.0063(10) -0.0028(10)
C2 0.0165(12) 0.0274(13) 0.0293(13) -0.0053(10) -0.0050(10) 0.0029(10)
C5 0.0195(12) 0.0228(12) 0.0285(13) -0.0012(10) -0.0065(10) 0.0029(10)
C12 0.0238(12) 0.0267(13) 0.0218(12) -0.0036(10) -0.0060(10) -0.0054(10)
C3 0.0190(12) 0.0213(12) 0.0322(13) -0.0042(10) -0.0098(10) -0.0019(9)
C37 0.0199(12) 0.0255(12) 0.0272(13) -0.0043(10) -0.0063(10) -0.0040(10)
C4 0.0228(12) 0.0197(12) 0.0262(12) -0.0034(9) -0.0085(10) -0.0003(9)
C20 0.0170(12) 0.0304(13) 0.0212(12) -0.0086(10) -0.0020(9) -0.0028(10)
C58 0.0214(12) 0.0289(13) 0.0345(14) -0.0077(11) -0.0068(10) -0.0042(10)
C40 0.0180(12) 0.0256(12) 0.0327(14) -0.0052(10) -0.0041(10) -0.0052(10)
C54 0.0240(12) 0.0265(13) 0.0216(12) -0.0026(10) -0.0070(10) -0.0052(10)
C43 0.0200(12) 0.0259(12) 0.0267(13) -0.0058(10) -0.0078(10) -0.0009(10)
C24 0.0193(12) 0.0236(12) 0.0330(13) -0.0118(10) -0.0030(10) -0.0024(10)
C8 0.0199(12) 0.0265(12) 0.0242(12) -0.0073(10) -0.0056(10) -0.0027(10)
C10 0.0205(12) 0.0233(12) 0.0281(13) -0.0093(10) -0.0087(10) 0.0018(10)
C6 0.0196(12) 0.0188(11) 0.0334(13) -0.0032(10) -0.0114(10) 0.0022(9)
C34 0.0254(13) 0.0340(14) 0.0275(13) -0.0069(11) -0.0051(10) -0.0099(11)
C27 0.0202(12) 0.0191(11) 0.0283(13) -0.0041(9) -0.0033(10) -0.0068(9)
C13 0.0210(12) 0.0252(12) 0.0213(12) -0.0056(9) -0.0080(9) -0.0021(9)
C25 0.0212(12) 0.0202(12) 0.0335(13) -0.0047(10) -0.0085(10) -0.0050(9)
C11 0.0198(12) 0.0305(13) 0.0220(12) -0.0102(10) -0.0052(9) -0.0039(10)
N1 0.0344(12) 0.0507(14) 0.0249(11) -0.0065(10) -0.0039(9) -0.0172(11)
C15 0.0185(12) 0.0255(13) 0.0284(13) -0.0108(10) -0.0034(10) -0.0021(10)
C39 0.0246(13) 0.0271(13) 0.0267(13) -0.0025(10) -0.0029(10) -0.0057(10)
C38 0.0234(12) 0.0236(12) 0.0254(12) -0.0080(10) -0.0048(10) 0.0006(10)
C59 0.0225(12) 0.0221(12) 0.0236(12) -0.0038(9) -0.0059(10) -0.0022(10)
C21 0.0177(11) 0.0244(12) 0.0281(13) -0.0051(10) -0.0040(10) -0.0047(9)
C7 0.0220(12) 0.0250(12) 0.0276(13) -0.0056(10) -0.0081(10) -0.0016(10)
C44 0.0214(13) 0.0347(14) 0.0328(14) -0.0079(11) -0.0104(11) -0.0046(10)
C1 0.0239(12) 0.0213(12) 0.0324(13) -0.0101(10) -0.0100(10) 0.0038(10)
C14 0.0199(12) 0.0321(13) 0.0268(13) -0.0097(10) -0.0047(10) -0.0035(10)
C33 0.0263(13) 0.0357(14) 0.0278(13) -0.0048(11) -0.0046(11) -0.0071(11)
C45 0.0323(14) 0.0414(15) 0.0254(13) -0.0100(11) -0.0091(11) -0.0071(12)
C30 0.0263(14) 0.0583(18) 0.0246(13) -0.0096(12) -0.0052(11) -0.0053(12)
C29 0.0385(15) 0.0400(15) 0.0291(14) 0.0014(11) -0.0138(12) -0.0009(12)
C32 0.0321(14) 0.0251(13) 0.0488(16) 0.0036(12) -0.0143(12) -0.0025(11)
C57 0.0312(14) 0.0284(14) 0.0433(15) -0.0083(11) -0.0126(12) -0.0112(11)
C31 0.0341(14) 0.0299(14) 0.0317(14) -0.0041(11) 0.0004(11) -0.0096(11)
C46 0.0330(15) 0.0481(17) 0.0309(14) -0.0089(12) -0.0001(11) -0.0175(13)
C50 0.0321(14) 0.0441(16) 0.0271(13) -0.0032(11) -0.0104(11) -0.0132(12)
C56 0.0431(16) 0.0203(13) 0.0606(18) -0.0092(12) -0.0250(14) -0.0015(12)
C55 0.0289(14) 0.0254(13) 0.0532(17) -0.0078(12) -0.0217(12) 0.0042(11)
C52 0.0442(16) 0.0378(15) 0.0274(14) 0.0036(11) -0.0098(12) -0.0162(13)
C51 0.0354(16) 0.061(2) 0.0453(17) 0.0106(14) -0.0164(13) -0.0088(14)
C62 0.0514(18) 0.0542(19) 0.0299(15) -0.0083(13) -0.0060(13) -0.0156(15)
C47 0.0350(16) 0.069(2) 0.0492(18) -0.0269(16) -0.0032(14) -0.0118(15)
C53 0.056(2) 0.074(2) 0.0379(17) -0.0157(15) 0.0095(15) -0.0319(17)
C48 0.0441(17) 0.081(2) 0.0246(14) -0.0111(14) -0.0001(12) -0.0302(16)
C49 0.050(2) 0.097(3) 0.052(2) -0.0432(19) 0.0013(16) -0.0193(19)
C65 0.0475(18) 0.0289(15) 0.065(2) -0.0033(14) -0.0199(15) 0.0005(13)
C64 0.086(3) 0.063(2) 0.116(3) -0.029(2) -0.064(3) 0.007(2)
O18 0.0384(12) 0.0543(14) 0.0824(16) -0.0242(12) -0.0004(11) -0.0125(10)
C63 0.0327(18) 0.088(3) 0.103(3) -0.051(2) -0.0174(18) -0.0005(17)
O16 0.0372(11) 0.0445(12) 0.0610(14) -0.0205(10) -0.0035(10) -0.0037(9)
C61 0.045(2) 0.080(3) 0.135(4) -0.045(3) 0.016(2) -0.020(2)

loop_
_atom_type_symbol
_atom_type_description
_atom_type_scat_dispersion_real
_atom_type_scat_dispersion_imag
_atom_type_scat_source
C C 0.0033 0.0016 'International Tables Vol C Tables 4.2.6.8 and 6.1.1.4'
H H 0.0000 0.0000 'International Tables Vol C Tables 4.2.6.8 and 6.1.1.4'
N N 0.0061 0.0033 'International Tables Vol C Tables 4.2.6.8 and 6.1.1.4'
O O 0.0106 0.0060 'International Tables Vol C Tables 4.2.6.8 and 6.1.1.4'

loop_
_geom_angle_atom_site_label_1
_geom_angle_atom_site_label_2
_geom_angle_atom_site_label_3
_geom_angle
C8 O4 H4 109.5
C35 O13 C36 120.62(17)
C3 O3 H3 109.5
C17 O9 H9 109.5
C22 O10 H10 109.5
C10 O6 H6 109.5
C24 O12 H12 109.5
C23 O11 H11 109.5
C15 O7 H7 109.5
C16 O8 H8 109.5
C62 O17 H17 109.5
C1 O1 H1 109.5
C65 O20 H20 109.5
C2 O2 H2 109.5
C9 O5 H5 109.5
C38 N2 C52 123.0(2)
C38 N2 C50 121.28(19)
C52 N2 C50 115.36(19)
O10 C22 C23 120.0(2)
O10 C22 C27 118.6(2)
C23 C22 C27 121.5(2)
C25 C26 C27 123.4(2)
C25 C26 H26 118.3
C27 C26 H26 118.3
O11 C23 C22 116.77(19)
O11 C23 C24 123.3(2)
C22 C23 C24 119.9(2)
O9 C17 C18 123.6(2)
O9 C17 C16 115.35(19)
C18 C17 C16 121.1(2)
C42 C41 C36 119.5(2)
C42 C41 C40 125.7(2)
C36 C41 C40 114.8(2)
O13 C35 C34 115.3(2)
O13 C35 C43 120.5(2)
C34 C35 C43 124.2(2)
O5 C9 C10 123.0(2)
O5 C9 C8 117.2(2)
C10 C9 C8 119.8(2)
C20 C19 C18 123.2(2)
C20 C19 H19 118.4
C18 C19 H19 118.4
C64 O19 H19A 109.5
O8 C16 C15 123.2(2)
O8 C16 C17 116.9(2)
C15 C16 C17 119.9(2)
C37 C36 O13 115.02(19)
C37 C36 C41 124.4(2)
O13 C36 C41 120.62(19)
C6 C28 C32 111.85(19)
C6 C28 C25 111.76(18)
C32 C28 C25 112.79(19)
C6 C28 H28 106.7
C32 C28 H28 106.7
C25 C28 H28 106.7
C17 C18 C19 117.3(2)
C17 C18 C21 121.8(2)
C19 C18 C21 120.9(2)
C41 C42 C43 118.9(2)
C41 C42 C54 120.2(2)
C43 C42 C54 120.7(2)
O14 C60 O15 123.8(2)
O14 C60 C59 119.3(2)
O15 C60 C59 116.9(2)
O2 C2 C1 117.8(2)
O2 C2 C3 122.1(2)
C1 C2 C3 120.1(2)
C4 C5 C6 123.4(2)
C4 C5 H5A 118.3
C6 C5 H5A 118.3
C13 C12 C11 122.9(2)
C13 C12 H12A 118.5
C11 C12 H12A 118.5
O3 C3 C2 115.3(2)
O3 C3 C4 124.3(2)
C2 C3 C4 120.3(2)
C36 C37 C38 119.7(2)
C36 C37 H37 120.2
C38 C37 H37 120.2
C5 C4 C3 117.8(2)
C5 C4 C7 121.0(2)
C3 C4 C7 121.2(2)
C19 C20 C15 118.2(2)
C19 C20 C14 121.5(2)
C15 C20 C14 120.3(2)
C57 C58 C59 122.1(2)
C57 C58 H58 118.9
C59 C58 H58 118.9
C39 C40 C41 122.5(2)
C39 C40 H40 118.8
C41 C40 H40 118.8
C55 C54 C59 119.0(2)
C55 C54 C42 117.1(2)
C59 C54 C42 124.0(2)
C42 C43 C35 119.7(2)
C42 C43 C44 125.1(2)
C35 C43 C44 115.2(2)
O12 C24 C23 114.9(2)
O12 C24 C25 124.4(2)
C23 C24 C25 120.7(2)
O4 C8 C13 118.7(2)
O4 C8 C9 120.0(2)
C13 C8 C9 121.2(2)
O6 C10 C9 115.1(2)
O6 C10 C11 124.1(2)
C9 C10 C11 120.8(2)
C5 C6 C1 117.3(2)
C5 C6 C28 121.5(2)
C1 C6 C28 121.2(2)
C35 C34 C33 119.9(2)
C35 C34 H34 120.1
C33 C34 H34 120.1
C22 C27 C26 116.9(2)
C22 C27 C21 119.9(2)
C26 C27 C21 123.1(2)
C8 C13 C12 117.8(2)
C8 C13 C7 118.5(2)
C12 C13 C7 123.7(2)
C26 C25 C24 117.6(2)
C26 C25 C28 122.3(2)
C24 C25 C28 120.1(2)
C12 C11 C10 117.4(2)
C12 C11 C14 122.9(2)
C10 C11 C14 119.6(2)
C33 N1 C48 120.8(2)
C33 N1 C46 121.0(2)
C48 N1 C46 116.7(2)
O7 C15 C16 122.2(2)
O7 C15 C20 117.4(2)
C16 C15 C20 120.3(2)
C40 C39 C38 121.0(2)
C40 C39 H39 119.5
C38 C39 H39 119.5
N2 C38 C37 120.7(2)
N2 C38 C39 121.7(2)
C37 C38 C39 117.5(2)
C58 C59 C54 118.3(2)
C58 C59 C60 118.7(2)
C54 C59 C60 123.0(2)
C27 C21 C31 113.65(19)
C27 C21 C18 111.31(17)
C31 C21 C18 112.07(18)
C27 C21 H21 106.4
C31 C21 H21 106.4
C18 C21 H21 106.4
C4 C7 C13 110.94(17)
C4 C7 C29 112.28(19)
C13 C7 C29 113.32(19)
C4 C7 H7A 106.6
C13 C7 H7A 106.6
C29 C7 H7A 106.6
C45 C44 C43 122.2(2)
C45 C44 H44 118.9
C43 C44 H44 118.9
O1 C1 C2 120.3(2)
O1 C1 C6 118.7(2)
C2 C1 C6 121.0(2)
C11 C14 C30 113.97(19)
C11 C14 C20 110.37(18)
C30 C14 C20 111.83(19)
C11 C14 H14 106.7
C30 C14 H14 106.7
C20 C14 H14 106.7
N1 C33 C34 122.1(2)
N1 C33 C45 120.8(2)
C34 C33 C45 117.1(2)
C44 C45 C33 121.3(2)
C44 C45 H45 119.3
C33 C45 H45 119.3
C14 C30 H30A 109.5
C14 C30 H30B 109.5
H30A C30 H30B 109.5
C14 C30 H30C 109.5
H30A C30 H30C 109.5
H30B C30 H30C 109.5
C7 C29 H29A 109.5
C7 C29 H29B 109.5
H29A C29 H29B 109.5
C7 C29 H29C 109.5
H29A C29 H29C 109.5
H29B C29 H29C 109.5
C28 C32 H32A 109.5
C28 C32 H32B 109.5
H32A C32 H32B 109.5
C28 C32 H32C 109.5
H32A C32 H32C 109.5
H32B C32 H32C 109.5
C56 C57 C58 119.4(2)
C56 C57 H57 120.3
C58 C57 H57 120.3
C21 C31 H31A 109.5
C21 C31 H31B 109.5
H31A C31 H31B 109.5
C21 C31 H31C 109.5
H31A C31 H31C 109.5
H31B C31 H31C 109.5
N1 C46 C47 114.2(2)
N1 C46 H46A 108.7
C47 C46 H46A 108.7
N1 C46 H46B 108.7
C47 C46 H46B 108.7
H46A C46 H46B 107.6
N2 C50 C51 112.8(2)
N2 C50 H50A 109.0
C51 C50 H50A 109.0
N2 C50 H50B 109.0
C51 C50 H50B 109.0
H50A C50 H50B 107.8
C57 C56 C55 119.8(2)
C57 C56 H56 120.1
C55 C56 H56 120.1
C56 C55 C54 121.3(2)
C56 C55 H55 119.3
C54 C55 H55 119.3
N2 C52 C53 113.2(2)
N2 C52 H52A 108.9
C53 C52 H52A 108.9
N2 C52 H52B 108.9
C53 C52 H52B 108.9
H52A C52 H52B 107.8
C50 C51 H51A 109.5
C50 C51 H51B 109.5
H51A C51 H51B 109.5
C50 C51 H51C 109.5
H51A C51 H51C 109.5
H51B C51 H51C 109.5
O17 C62 H62A 109.5
O17 C62 H62B 109.5
H62A C62 H62B 109.5
O17 C62 H62C 109.5
H62A C62 H62C 109.5
H62B C62 H62C 109.5
C46 C47 H47A 109.5
C46 C47 H47B 109.5
H47A C47 H47B 109.5
C46 C47 H47C 109.5
H47A C47 H47C 109.5
H47B C47 H47C 109.5
C52 C53 H53A 109.5
C52 C53 H53B 109.5
H53A C53 H53B 109.5
C52 C53 H53C 109.5
H53A C53 H53C 109.5
H53B C53 H53C 109.5
N1 C48 C49 111.8(2)
N1 C48 H48A 109.3
C49 C48 H48A 109.3
N1 C48 H48B 109.3
C49 C48 H48B 109.3
H48A C48 H48B 107.9
C48 C49 H49A 109.5
C48 C49 H49B 109.5
H49A C49 H49B 109.5
C48 C49 H49C 109.5
H49A C49 H49C 109.5
H49B C49 H49C 109.5
O20 C65 H65A 109.5
O20 C65 H65B 109.5
H65A C65 H65B 109.5
O20 C65 H65C 109.5
H65A C65 H65C 109.5
H65B C65 H65C 109.5
O19 C64 H64A 109.5
O19 C64 H64B 109.5
H64A C64 H64B 109.5
O19 C64 H64C 109.5
H64A C64 H64C 109.5
H64B C64 H64C 109.5
C63 O18 H18 109.5
O18 C63 H63A 109.5
O18 C63 H63B 109.5
H63A C63 H63B 109.5
O18 C63 H63C 109.5
H63A C63 H63C 109.5
H63B C63 H63C 109.5
C61 O16 H16 109.5
O16 C61 H61A 109.5
O16 C61 H61B 109.5
H61A C61 H61B 109.5
O16 C61 H61C 109.5
H61A C61 H61C 109.5
H61B C61 H61C 109.5

loop_
_geom_bond_atom_site_label_1
_geom_bond_atom_site_label_2
_geom_bond_distance
O4 C8 1.378(3)
O4 H4 0.8400
O13 C35 1.365(3)
O13 C36 1.366(3)
O3 C3 1.372(3)
O3 H3 0.8400
O9 C17 1.377(3)
O9 H9 0.8400
O10 C22 1.371(3)
O10 H10 0.8400
O6 C10 1.373(3)
O6 H6 0.8400
O12 C24 1.384(3)
O12 H12 0.8400
O11 C23 1.374(3)
O11 H11 0.8400
O7 C15 1.373(3)
O7 H7 0.8400
O8 C16 1.376(3)
O8 H8 0.8400
O17 C62 1.433(3)
O17 H17 0.8400
O14 C60 1.247(3)
O1 C1 1.386(3)
O1 H1 0.8400
O20 C65 1.427(3)
O20 H20 0.8400
O2 C2 1.370(3)
O2 H2 0.8400
O5 C9 1.364(3)
O5 H5 0.8400
N2 C38 1.346(3)
N2 C52 1.464(3)
N2 C50 1.471(3)
O15 C60 1.263(3)
C22 C23 1.388(3)
C22 C27 1.389(3)
C26 C25 1.392(3)
C26 C27 1.396(3)
C26 H26 0.9500
C23 C24 1.388(3)
C17 C18 1.393(3)
C17 C16 1.399(3)
C41 C42 1.400(3)
C41 C36 1.417(3)
C41 C40 1.422(3)
C35 C34 1.365(3)
C35 C43 1.412(3)
C9 C10 1.390(3)
C9 C8 1.391(3)
C19 C20 1.387(3)
C19 C18 1.393(3)
C19 H19 0.9500
O19 C64 1.417(4)
O19 H19A 0.8400
C16 C15 1.391(3)
C36 C37 1.365(3)
C28 C6 1.528(3)
C28 C32 1.532(3)
C28 C25 1.533(3)
C28 H28 1.0000
C18 C21 1.534(3)
C42 C43 1.408(3)
C42 C54 1.493(3)
C60 C59 1.512(3)
C2 C1 1.387(3)
C2 C3 1.393(3)
C5 C4 1.388(3)
C5 C6 1.388(3)
C5 H5A 0.9500
C12 C13 1.393(3)
C12 C11 1.397(3)
C12 H12A 0.9500
C3 C4 1.395(3)
C37 C38 1.410(3)
C37 H37 0.9500
C4 C7 1.528(3)
C20 C15 1.397(3)
C20 C14 1.534(3)
C58 C57 1.375(3)
C58 C59 1.392(3)
C58 H58 0.9500
C40 C39 1.360(3)
C40 H40 0.9500
C54 C55 1.394(3)
C54 C59 1.401(3)
C43 C44 1.418(3)
C24 C25 1.392(3)
C8 C13 1.386(3)
C10 C11 1.401(3)
C6 C1 1.395(3)
C34 C33 1.408(3)
C34 H34 0.9500
C27 C21 1.529(3)
C13 C7 1.529(3)
C11 C14 1.529(3)
N1 C33 1.350(3)
N1 C48 1.470(3)
N1 C46 1.470(3)
C39 C38 1.435(3)
C39 H39 0.9500
C21 C31 1.530(3)
C21 H21 1.0000
C7 C29 1.531(3)
C7 H7A 1.0000
C44 C45 1.355(3)
C44 H44 0.9500
C14 C30 1.529(3)
C14 H14 1.0000
C33 C45 1.441(3)
C45 H45 0.9500
C30 H30A 0.9800
C30 H30B 0.9800
C30 H30C 0.9800
C29 H29A 0.9800
C29 H29B 0.9800
C29 H29C 0.9800
C32 H32A 0.9800
C32 H32B 0.9800
C32 H32C 0.9800
C57 C56 1.374(3)
C57 H57 0.9500
C31 H31A 0.9800
C31 H31B 0.9800
C31 H31C 0.9800
C46 C47 1.526(4)
C46 H46A 0.9900
C46 H46B 0.9900
C50 C51 1.506(4)
C50 H50A 0.9900
C50 H50B 0.9900
C56 C55 1.383(3)
C56 H56 0.9500
C55 H55 0.9500
C52 C53 1.496(4)
C52 H52A 0.9900
C52 H52B 0.9900
C51 H51A 0.9800
C51 H51B 0.9800
C51 H51C 0.9800
C62 H62A 0.9800
C62 H62B 0.9800
C62 H62C 0.9800
C47 H47A 0.9800
C47 H47B 0.9800
C47 H47C 0.9800
C53 H53A 0.9800
C53 H53B 0.9800
C53 H53C 0.9800
C48 C49 1.507(5)
C48 H48A 0.9900
C48 H48B 0.9900
C49 H49A 0.9800
C49 H49B 0.9800
C49 H49C 0.9800
C65 H65A 0.9800
C65 H65B 0.9800
C65 H65C 0.9800
C64 H64A 0.9800
C64 H64B 0.9800
C64 H64C 0.9800
O18 C63 1.390(3)
O18 H18 0.8400
C63 H63A 0.9800
C63 H63B 0.9800
C63 H63C 0.9800
O16 C61 1.404(4)
O16 H16 0.8400
C61 H61A 0.9800
C61 H61B 0.9800
C61 H61C 0.9800

loop_
_geom_torsion_atom_site_label_1
_geom_torsion_atom_site_label_2
_geom_torsion_atom_site_label_3
_geom_torsion_atom_site_label_4
_geom_torsion
O10 C22 C23 O11 0.8(3)
C27 C22 C23 O11 -178.25(19)
O10 C22 C23 C24 178.7(2)
C27 C22 C23 C24 -0.3(3)
C36 O13 C35 C34 175.8(2)
C36 O13 C35 C43 -2.3(3)
O9 C17 C16 O8 -1.6(3)
C18 C17 C16 O8 -179.32(19)
O9 C17 C16 C15 -179.72(19)
C18 C17 C16 C15 2.6(3)
C35 O13 C36 C37 -175.1(2)
C35 O13 C36 C41 4.7(3)
C42 C41 C36 C37 177.2(2)
C40 C41 C36 C37 -1.3(3)
C42 C41 C36 O13 -2.5(3)
C40 C41 C36 O13 179.01(19)
O9 C17 C18 C19 -179.8(2)
C16 C17 C18 C19 -2.2(3)
O9 C17 C18 C21 -0.7(3)
C16 C17 C18 C21 176.8(2)
C20 C19 C18 C17 1.2(3)
C20 C19 C18 C21 -177.9(2)
C36 C41 C42 C43 -1.9(3)
C40 C41 C42 C43 176.4(2)
C36 C41 C42 C54 -176.5(2)
C40 C41 C42 C54 1.8(3)
O2 C2 C3 O3 -0.4(3)
C1 C2 C3 O3 179.6(2)
O2 C2 C3 C4 -178.4(2)
C1 C2 C3 C4 1.6(3)
O13 C36 C37 C38 178.51(19)
C41 C36 C37 C38 -1.2(3)
C6 C5 C4 C3 -0.6(3)
C6 C5 C4 C7 -180.0(2)
O3 C3 C4 C5 -177.2(2)
C2 C3 C4 C5 0.6(3)
O3 C3 C4 C7 2.1(3)
C2 C3 C4 C7 180.0(2)
C18 C19 C20 C15 -0.5(3)
C18 C19 C20 C14 -178.8(2)
C42 C41 C40 C39 -176.7(2)
C36 C41 C40 C39 1.7(3)
C41 C42 C54 C55 87.5(3)
C43 C42 C54 C55 -87.0(3)
C41 C42 C54 C59 -90.6(3)
C43 C42 C54 C59 94.9(3)
C41 C42 C43 C35 4.3(3)
C54 C42 C43 C35 178.8(2)
C41 C42 C43 C44 -175.3(2)
C54 C42 C43 C44 -0.8(3)
O13 C35 C43 C42 -2.2(3)
C34 C35 C43 C42 179.9(2)
O13 C35 C43 C44 177.4(2)
C34 C35 C43 C44 -0.5(3)
O11 C23 C24 O12 0.2(3)
C22 C23 C24 O12 -177.53(19)
O11 C23 C24 C25 -179.0(2)
C22 C23 C24 C25 3.2(3)
O5 C9 C8 O4 -1.2(3)
C10 C9 C8 O4 178.83(19)
O5 C9 C8 C13 -178.93(19)
C10 C9 C8 C13 1.1(3)
O5 C9 C10 O6 -3.4(3)
C8 C9 C10 O6 176.62(19)
O5 C9 C10 C11 177.0(2)
C8 C9 C10 C11 -3.0(3)
C4 C5 C6 C1 -1.6(3)
C4 C5 C6 C28 177.2(2)
C32 C28 C6 C5 -45.7(3)
C25 C28 C6 C5 81.9(3)
C32 C28 C6 C1 133.1(2)
C25 C28 C6 C1 -99.4(2)
O13 C35 C34 C33 -175.8(2)
C43 C35 C34 C33 2.2(4)
O10 C22 C27 C26 178.95(19)
C23 C22 C27 C26 -2.0(3)
O10 C22 C27 C21 -2.1(3)
C23 C22 C27 C21 176.96(19)
C25 C26 C27 C22 1.5(3)
C25 C26 C27 C21 -177.4(2)
O4 C8 C13 C12 -176.69(19)
C9 C8 C13 C12 1.1(3)
O4 C8 C13 C7 1.1(3)
C9 C8 C13 C7 178.88(19)
C11 C12 C13 C8 -1.4(3)
C11 C12 C13 C7 -179.1(2)
C27 C26 C25 C24 1.2(3)
C27 C26 C25 C28 179.7(2)
O12 C24 C25 C26 177.2(2)
C23 C24 C25 C26 -3.6(3)
O12 C24 C25 C28 -1.3(3)
C23 C24 C25 C28 177.9(2)
C6 C28 C25 C26 -92.5(3)
C32 C28 C25 C26 34.5(3)
C6 C28 C25 C24 85.9(3)
C32 C28 C25 C24 -147.1(2)
C13 C12 C11 C10 -0.5(3)
C13 C12 C11 C14 176.4(2)
O6 C10 C11 C12 -176.94(19)
C9 C10 C11 C12 2.7(3)
O6 C10 C11 C14 6.1(3)
C9 C10 C11 C14 -174.3(2)
O8 C16 C15 O7 1.8(3)
C17 C16 C15 O7 179.8(2)
O8 C16 C15 C20 -179.7(2)
C17 C16 C15 C20 -1.8(3)
C19 C20 C15 O7 179.21(19)
C14 C20 C15 O7 -2.5(3)
C19 C20 C15 C16 0.7(3)
C14 C20 C15 C16 179.0(2)
C41 C40 C39 C38 0.4(4)
C52 N2 C38 C37 168.3(2)
C50 N2 C38 C37 -4.1(3)
C52 N2 C38 C39 -12.2(3)
C50 N2 C38 C39 175.4(2)
C36 C37 C38 N2 -177.2(2)
C36 C37 C38 C39 3.2(3)
C40 C39 C38 N2 177.6(2)
C40 C39 C38 C37 -2.9(3)
C57 C58 C59 C54 -1.0(3)
C57 C58 C59 C60 180.0(2)
C55 C54 C59 C58 -0.7(3)
C42 C54 C59 C58 177.3(2)
C55 C54 C59 C60 178.3(2)
C42 C54 C59 C60 -3.7(3)
O14 C60 C59 C58 163.9(2)
O15 C60 C59 C58 -14.7(3)
O14 C60 C59 C54 -15.1(3)
O15 C60 C59 C54 166.3(2)
C22 C27 C21 C31 145.6(2)
C26 C27 C21 C31 -35.6(3)
C22 C27 C21 C18 -86.8(2)
C26 C27 C21 C18 92.1(2)
C17 C18 C21 C27 94.7(2)
C19 C18 C21 C27 -86.2(2)
C17 C18 C21 C31 -136.8(2)
C19 C18 C21 C31 42.3(3)
C5 C4 C7 C13 -79.4(3)
C3 C4 C7 C13 101.3(2)
C5 C4 C7 C29 48.6(3)
C3 C4 C7 C29 -130.8(2)
C8 C13 C7 C4 -79.7(2)
C12 C13 C7 C4 97.9(2)
C8 C13 C7 C29 152.9(2)
C12 C13 C7 C29 -29.5(3)
C42 C43 C44 C45 178.5(2)
C35 C43 C44 C45 -1.1(3)
O2 C2 C1 O1 -3.4(3)
C3 C2 C1 O1 176.5(2)
O2 C2 C1 C6 176.1(2)
C3 C2 C1 C6 -4.0(3)
C5 C6 C1 O1 -176.57(19)
C28 C6 C1 O1 4.6(3)
C5 C6 C1 C2 3.9(3)
C28 C6 C1 C2 -174.9(2)
C12 C11 C14 C30 32.2(3)
C10 C11 C14 C30 -151.0(2)
C12 C11 C14 C20 -94.6(2)
C10 C11 C14 C20 82.2(3)
C19 C20 C14 C11 81.8(3)
C15 C20 C14 C11 -96.5(2)
C19 C20 C14 C30 -46.2(3)
C15 C20 C14 C30 135.5(2)
C48 N1 C33 C34 -163.9(2)
C46 N1 C33 C34 1.6(4)
C48 N1 C33 C45 15.4(4)
C46 N1 C33 C45 -179.1(2)
C35 C34 C33 N1 177.2(2)
C35 C34 C33 C45 -2.2(3)
C43 C44 C45 C33 0.9(4)
N1 C33 C45 C44 -178.6(2)
C34 C33 C45 C44 0.7(4)
C59 C58 C57 C56 1.8(4)
C33 N1 C46 C47 -81.8(3)
C48 N1 C46 C47 84.3(3)
C38 N2 C50 C51 83.2(3)
C52 N2 C50 C51 -89.8(3)
C58 C57 C56 C55 -0.9(4)
C57 C56 C55 C54 -0.8(4)
C59 C54 C55 C56 1.6(4)
C42 C54 C55 C56 -176.6(2)
C38 N2 C52 C53 95.2(3)
C50 N2 C52 C53 -92.0(3)
C33 N1 C48 C49 65.8(3)
C46 N1 C48 C49 -100.3(3)
